data_7232514
loop_
_publ_author_name
'Kassin, Victor-Emmanuel H.'
'G\'erardy, Romaric'
'Toupy, Thomas'
'Collin, Di\'ego'
'Salvadeo, Elena'
'Toussaint, Fran\,cois'
'Van Hecke, Kristof'
'Monbaliu, Jean-Christophe M.'

_publ_section_title
;
 Expedient preparation of active pharmaceutical ingredient ketamine under
 sustainable continuous flow conditions
;
_journal_issue 11
_journal_name_full 'Green Chemistry'
_journal_page_first 2952
_journal_paper_doi 10.1039/C9GC00336C
_journal_volume 21
_journal_year 2019
_chemical_absolute_configuration ad
_chemical_formula_moiety 'C12 H13 Cl O2'
_chemical_formula_sum 'C12 H13 Cl O2'
_chemical_formula_weight 224.67
_space_group_crystal_system orthorhombic
_space_group_IT_number 19
_space_group_name_Hall 'P 2ac 2ab'
_space_group_name_H-M_alt 'P 21 21 21'
_symmetry_space_group_name_Hall 'P 2ac 2ab'
_symmetry_space_group_name_H-M 'P 21 21 21'
_atom_sites_solution_hydrogens mixed
_atom_sites_solution_primary direct
_audit_creation_date 2019-01-22
_audit_creation_method
;
Olex2 1.2
(compiled May 18 2018 14:05:52 for OlexSys, GUI svn.r5506)
;
_audit_update_record
;
2019-01-26 deposited with the CCDC.    2019-03-19 downloaded from the CCDC.
;
_cell_angle_alpha 90
_cell_angle_beta 90
_cell_angle_gamma 90
_cell_formula_units_Z 4
_cell_length_a 7.1261(4)
_cell_length_b 8.1012(6)
_cell_length_c 18.5115(9)
_cell_measurement_reflns_used 2661
_cell_measurement_temperature 100.0(1)
_cell_measurement_theta_max 74.8130
_cell_measurement_theta_min 4.7460
_cell_volume 1068.67(11)
_computing_cell_refinement 'CrysAlisPro 1.171.39.46 (Rigaku OD, 2018)'
_computing_data_collection 'CrysAlisPro 1.171.39.46 (Rigaku OD, 2018)'
_computing_data_reduction 'CrysAlisPro 1.171.39.46 (Rigaku OD, 2018)'
_computing_molecular_graphics 'Olex2 (Dolomanov et al., 2009)'
_computing_publication_material 'Olex2 (Dolomanov et al., 2009)'
_computing_structure_refinement 'ShelXL (Sheldrick, 2015)'
_computing_structure_solution 'ShelXS (Sheldrick, 2008)'
_diffrn_ambient_environment N~2~
_diffrn_ambient_temperature 100.0(1)
_diffrn_detector 'CCD plate'
_diffrn_detector_area_resol_mean 10.4839
_diffrn_detector_type Atlas
_diffrn_measured_fraction_theta_full 1.000
_diffrn_measured_fraction_theta_max 0.968
_diffrn_measurement_details
;
List of Runs (angles in degrees, time in seconds):

  # Type    Start    End  Width  t~exp~   \w     \q     \k     \f   Frames
#--------------------------------------------------------------------------
  1  \w    -66.00  32.00   1.00    1.00    --  -41.80  38.00  90.00   98
  2  \w    -70.00  31.00   1.00    1.00    --  -41.80  57.00 -30.00  101
  3  \w     81.00 178.00   1.00    2.00    --  109.13  30.00 120.00   97
  4  \w     36.00 117.00   1.00    2.00    --  109.13-125.00-120.00   81
  5  \w     56.00 178.00   1.00    2.00    --  109.13  15.00-120.00  122
  6  \w     36.00 117.00   1.00    2.00    --  109.13-125.00  60.00   81
  7  \w   -114.00 -21.00   1.00    1.00    --  -41.80 -57.00  90.00   93
  8  \w   -116.00 -17.00   1.00    1.00    --  -41.80 -38.00 -30.00   99
;
_diffrn_measurement_device 'four-circle diffractometer'
_diffrn_measurement_device_type 'SuperNova, Dual, Cu at home/near, Atlas'
_diffrn_measurement_method '\w scans'
_diffrn_orient_matrix_type 'CrysAlisPro convention (1999,Acta A55,543-557)'
_diffrn_orient_matrix_UB_11 0.0027269000
_diffrn_orient_matrix_UB_12 -0.0177938000
_diffrn_orient_matrix_UB_13 -0.0828490000
_diffrn_orient_matrix_UB_21 -0.1943958000
_diffrn_orient_matrix_UB_22 -0.0832004000
_diffrn_orient_matrix_UB_23 0.0024445000
_diffrn_orient_matrix_UB_31 -0.0942280000
_diffrn_orient_matrix_UB_32 0.1702138000
_diffrn_orient_matrix_UB_33 -0.0074516000
_diffrn_radiation_monochromator mirror
_diffrn_radiation_probe x-ray
_diffrn_radiation_type CuK\a
_diffrn_radiation_wavelength 1.54184
_diffrn_reflns_av_R_equivalents 0.0390
_diffrn_reflns_av_unetI/netI 0.0497
_diffrn_reflns_Laue_measured_fraction_full 1.000
_diffrn_reflns_Laue_measured_fraction_max 0.968
_diffrn_reflns_limit_h_max 8
_diffrn_reflns_limit_h_min -8
_diffrn_reflns_limit_k_max 9
_diffrn_reflns_limit_k_min -6
_diffrn_reflns_limit_l_max 22
_diffrn_reflns_limit_l_min -22
_diffrn_reflns_number 4864
_diffrn_reflns_point_group_measured_fraction_full 0.976
_diffrn_reflns_point_group_measured_fraction_max 0.928
_diffrn_reflns_theta_full 67.684
_diffrn_reflns_theta_max 75.176
_diffrn_reflns_theta_min 4.778
_diffrn_source 'micro-focus sealed X-ray tube'
_diffrn_source_type 'SuperNova (Cu) X-ray Source'
_exptl_absorpt_coefficient_mu 2.970
_exptl_absorpt_correction_T_max 1.000
_exptl_absorpt_correction_T_min 0.839
_exptl_absorpt_correction_type gaussian
_exptl_absorpt_process_details
;
CrysAlisPro 1.171.39.46 (Rigaku Oxford Diffraction, 2018)
Numerical absorption correction based on gaussian integration over
            a multifaceted crystal model
Empirical absorption correction using spherical harmonics,
 implemented in SCALE3 ABSPACK scaling algorithm.
;
_exptl_crystal_colour 'clear colourless'
_exptl_crystal_colour_lustre clear
_exptl_crystal_colour_primary colourless
_exptl_crystal_density_diffrn 1.396
_exptl_crystal_description 'rect. Prism'
_exptl_crystal_F_000 472
_exptl_crystal_size_max 0.188
_exptl_crystal_size_mid 0.125
_exptl_crystal_size_min 0.061
_refine_diff_density_max 0.233
_refine_diff_density_min -0.284
_refine_diff_density_rms 0.068
_refine_ls_abs_structure_details
;
 Flack x determined using 640 quotients [(I+)-(I-)]/[(I+)+(I-)]
 (Parsons, Flack and Wagner, Acta Cryst. B69 (2013) 249-259).
;
_refine_ls_abs_structure_Flack 0.057(13)
_refine_ls_extinction_method none
_refine_ls_goodness_of_fit_ref 1.084
_refine_ls_hydrogen_treatment mixed
_refine_ls_matrix_type full
_refine_ls_number_parameters 139
_refine_ls_number_reflns 2045
_refine_ls_number_restraints 1
_refine_ls_restrained_S_all 1.084
_refine_ls_R_factor_all 0.0452
_refine_ls_R_factor_gt 0.0340
_refine_ls_shift/su_max 0.000
_refine_ls_shift/su_mean 0.000
_refine_ls_structure_factor_coef Fsqd
_refine_ls_weighting_details 'w=1/[\s^2^(Fo^2^)+(0.0295P)^2^+0.4944P] where P=(Fo^2^+2Fc^2^)/3'
_refine_ls_weighting_scheme calc
_refine_ls_wR_factor_gt 0.0753
_refine_ls_wR_factor_ref 0.0882
_reflns_Friedel_coverage 0.624
_reflns_Friedel_fraction_full 0.940
_reflns_Friedel_fraction_max 0.870
_reflns_number_gt 1804
_reflns_number_total 2045
_reflns_threshold_expression 'I > 2\s(I)'
_cod_data_source_file c9gc00336c2.cif
_cod_data_source_block jcm004
_cod_depositor_comments 'Adding full bibliography for 7232514--7232516.cif.'
_cod_database_code 7232514
_shelx_shelxl_version_number 2018/3
_chemical_oxdiff_formula 'C12 H13 Cl O2'
_shelx_space_group_comment
;
The symmetry employed for this shelxl refinement is uniquely defined
by the following loop, which should always be used as a source of
symmetry information in preference to the above space-group names.
They are only intended as comments.
;
_reflns_odcompleteness_completeness 99.91
_reflns_odcompleteness_iscentric 1
_reflns_odcompleteness_theta 66.97
_olex2_refinement_description
;
1. Fixed Uiso
 At 1.2 times of:
  All C(H,H) groups, H4 of C4, H5 of C5, H3 of C3, H2A of C2
 At 1.5 times of:
  H2 of C12
2. Restrained distances
 O2-H2
 0.84 with sigma of 0.01
3.a Secondary CH2 refined with riding coordinates:
 C8(H8A,H8B), C9(H9A,H9B), C10(H10A,H10B), C11(H11A,H11B)
3.b Aromatic/amide H refined with riding coordinates:
 C2(H2A), C3(H3), C4(H4), C5(H5)
;
_olex2_exptl_crystal_mounting_method 'mounted on a nylon loop'
_olex2_submission_special_instructions 'No special instructions were received'
_oxdiff_exptl_absorpt_empirical_details
;
Empirical correction (ABSPACK) includes:
- Absorption correction using spherical harmonics
- Frame scaling
;
_oxdiff_exptl_absorpt_empirical_full_max 1.592
_oxdiff_exptl_absorpt_empirical_full_min 0.622

loop_
_space_group_symop_operation_xyz
'x, y, z'
'-x+1/2, -y, z+1/2'
'x+1/2, -y+1/2, -z'
'-x, y+1/2, -z+1/2'

loop_
_atom_site_label
_atom_site_type_symbol
_atom_site_fract_x
_atom_site_fract_y
_atom_site_fract_z
_atom_site_U_iso_or_equiv
_atom_site_adp_type
_atom_site_occupancy
_atom_site_site_symmetry_order
_atom_site_calc_flag
_atom_site_refinement_flags_posn
Cl1 Cl 0.20330(11) 0.64780(11) 0.34891(4) 0.0217(2) Uani 1 1 d .
O1 O 0.1943(3) 0.3667(3) 0.47202(11) 0.0192(5) Uani 1 1 d .
O2 O 0.5135(3) 0.1620(3) 0.39497(12) 0.0174(5) Uani 1 1 d D
C1 C 0.5079(5) 0.4648(5) 0.39199(17) 0.0132(7) Uani 1 1 d .
C2 C 0.6914(5) 0.4601(4) 0.41911(16) 0.0169(7) Uani 1 1 d .
H2A H 0.751894 0.356189 0.423975 0.020 Uiso 1 1 calc R
C3 C 0.7875(5) 0.6012(4) 0.43904(16) 0.0192(7) Uani 1 1 d .
H3 H 0.910362 0.592926 0.458589 0.023 Uiso 1 1 calc R
C4 C 0.7042(6) 0.7552(5) 0.43047(18) 0.0209(7) Uani 1 1 d .
H4 H 0.769446 0.852599 0.444166 0.025 Uiso 1 1 calc R
C5 C 0.5249(5) 0.7651(5) 0.40170(19) 0.0198(8) Uani 1 1 d .
H5 H 0.467585 0.869622 0.394361 0.024 Uiso 1 1 calc R
C6 C 0.4303(4) 0.6222(5) 0.38378(17) 0.0170(8) Uani 1 1 d .
C7 C 0.4060(5) 0.3043(4) 0.37413(17) 0.0137(7) Uani 1 1 d .
C8 C 0.3744(5) 0.2842(5) 0.29218(17) 0.0183(8) Uani 1 1 d .
H8A H 0.315046 0.385651 0.273058 0.022 Uiso 1 1 calc R
H8B H 0.497428 0.271038 0.268007 0.022 Uiso 1 1 calc R
C9 C 0.2504(4) 0.1357(5) 0.27384(17) 0.0225(8) Uani 1 1 d .
H9A H 0.227263 0.132983 0.221125 0.027 Uiso 1 1 calc R
H9B H 0.316349 0.032686 0.287362 0.027 Uiso 1 1 calc R
C10 C 0.0641(5) 0.1446(6) 0.31356(19) 0.0234(8) Uani 1 1 d .
H10A H -0.014802 0.049048 0.299844 0.028 Uiso 1 1 calc R
H10B H -0.003084 0.246653 0.299505 0.028 Uiso 1 1 calc R
C11 C 0.0961(5) 0.1439(5) 0.39561(18) 0.0187(7) Uani 1 1 d .
H11A H -0.025991 0.154536 0.420668 0.022 Uiso 1 1 calc R
H11B H 0.153111 0.037468 0.410102 0.022 Uiso 1 1 calc R
C12 C 0.2230(5) 0.2834(4) 0.41813(17) 0.0155(7) Uani 1 1 d .
H2 H 0.546(5) 0.168(5) 0.4385(9) 0.023 Uiso 1 1 d DR

loop_
_atom_site_aniso_label
_atom_site_aniso_U_11
_atom_site_aniso_U_22
_atom_site_aniso_U_33
_atom_site_aniso_U_23
_atom_site_aniso_U_13
_atom_site_aniso_U_12
Cl1 0.0173(3) 0.0206(5) 0.0271(4) 0.0043(4) -0.0020(3) 0.0030(4)
O1 0.0236(11) 0.0169(14) 0.0171(10) -0.0012(10) 0.0034(10) 0.0000(13)
O2 0.0208(12) 0.0124(14) 0.0188(11) -0.0002(11) -0.0032(10) 0.0038(12)
C1 0.0162(16) 0.0099(17) 0.0135(14) -0.0008(14) 0.0026(13) -0.0003(14)
C2 0.0183(17) 0.0157(18) 0.0168(15) 0.0019(14) 0.0023(14) 0.0002(16)
C3 0.0184(16) 0.022(2) 0.0173(15) 0.0023(14) 0.0015(15) 0.0006(17)
C4 0.0221(17) 0.020(2) 0.0209(16) -0.0030(14) 0.0015(16) -0.0048(19)
C5 0.0250(18) 0.013(2) 0.0212(16) 0.0013(15) 0.0050(15) 0.0028(16)
C6 0.0147(15) 0.021(2) 0.0155(14) 0.0002(15) 0.0023(12) -0.0004(15)
C7 0.0177(16) 0.0083(19) 0.0152(15) 0.0005(13) -0.0009(13) 0.0022(13)
C8 0.0240(17) 0.019(2) 0.0117(15) -0.0007(14) 0.0002(13) -0.0023(15)
C9 0.0269(19) 0.024(2) 0.0169(14) -0.0030(15) -0.0027(12) -0.0034(16)
C10 0.0235(17) 0.023(2) 0.0240(16) -0.0034(17) -0.0060(14) -0.0028(18)
C11 0.0182(16) 0.015(2) 0.0234(16) 0.0007(16) 0.0018(14) -0.0039(17)
C12 0.0177(17) 0.0124(18) 0.0164(14) 0.0047(13) -0.0024(13) 0.0025(14)

loop_
_atom_type_symbol
_atom_type_description
_atom_type_scat_dispersion_real
_atom_type_scat_dispersion_imag
_atom_type_scat_source
C C 0.0181 0.0091 'International Tables Vol C Tables 4.2.6.8 and 6.1.1.4'
H H 0.0000 0.0000 'International Tables Vol C Tables 4.2.6.8 and 6.1.1.4'
Cl Cl 0.3639 0.7018 'International Tables Vol C Tables 4.2.6.8 and 6.1.1.4'
O O 0.0492 0.0322 'International Tables Vol C Tables 4.2.6.8 and 6.1.1.4'

loop_
_exptl_crystal_face_index_h
_exptl_crystal_face_index_k
_exptl_crystal_face_index_l
_exptl_crystal_face_perp_dist
0 -5 0 0.0624
0 5 0 0.0624
-1 0 -12 0.0283
1 0 12 0.0331
-2 4 5 0.0858
1 -4 -6 0.0502
4 2 -1 0.0459
5 1 -1 0.0435
-4 0 -6 0.1074
-4 0 3 0.1342
-4 -2 4 0.1331

loop_
_geom_angle_atom_site_label_1
_geom_angle_atom_site_label_2
_geom_angle_atom_site_label_3
_geom_angle
C2 C1 C7 119.9(3)
C6 C1 C2 115.7(3)
C6 C1 C7 124.4(3)
C3 C2 C1 122.3(3)
C2 C3 C4 120.0(3)
C5 C4 C3 119.2(4)
C6 C5 C4 119.6(4)
C1 C6 Cl1 120.9(3)
C5 C6 Cl1 116.1(3)
C5 C6 C1 123.0(3)
O2 C7 C1 111.9(3)
O2 C7 C8 104.9(3)
O2 C7 C12 102.7(3)
C1 C7 C8 111.9(3)
C1 C7 C12 112.3(3)
C8 C7 C12 112.5(3)
C9 C8 C7 112.7(3)
C10 C9 C8 111.1(3)
C9 C10 C11 110.4(3)
C12 C11 C10 111.1(3)
O1 C12 C7 120.7(3)
O1 C12 C11 122.7(3)
C11 C12 C7 116.2(3)

loop_
_geom_bond_atom_site_label_1
_geom_bond_atom_site_label_2
_geom_bond_distance
Cl1 C6 1.754(3)
O1 C12 1.221(4)
O2 C7 1.437(4)
C1 C2 1.401(5)
C1 C6 1.398(5)
C1 C7 1.526(5)
C2 C3 1.383(5)
C3 C4 1.391(5)
C4 C5 1.386(5)
C5 C6 1.380(5)
C7 C8 1.542(4)
C7 C12 1.547(4)
C8 C9 1.530(5)
C9 C10 1.519(5)
C10 C11 1.536(4)
C11 C12 1.506(5)

loop_
_exptl_oxdiff_crystal_face_indexfrac_h
_exptl_oxdiff_crystal_face_indexfrac_k
_exptl_oxdiff_crystal_face_indexfrac_l
_exptl_oxdiff_crystal_face_x
_exptl_oxdiff_crystal_face_y
_exptl_oxdiff_crystal_face_z
0.0145 -4.9932 -0.0074 0.0895 0.4126 -0.8512
-0.0145 4.9932 0.0074 -0.0895 -0.4126 0.8512
-1.0022 0.0023 -12.0015 0.9915 0.1653 0.1843
1.0022 -0.0023 12.0015 -0.9915 -0.1653 -0.1843
-2.0140 3.9926 5.0085 -0.4915 0.0716 0.8321
1.0125 -3.9928 -6.0078 0.5716 0.1207 -0.7303
3.9996 1.9991 -1.0005 0.0582 -0.9463 -0.0291
5.0039 1.0009 -1.0028 0.0789 -1.0585 -0.2937
-4.0059 -0.0003 -5.9979 0.4860 0.7641 0.4221
-4.0053 -0.0023 3.0038 -0.2597 0.7861 0.3546
-3.9994 -1.9998 4.0011 -0.3068 0.9536 0.0066
